data_7056741
loop_
_publ_author_name
'Cybularczyk, Martyna'
'Zaremba, Rafa\/l'
'Hurko, Aleksander'
'Plichta, Andrzej Tadeusz'
'Dranka, Maciej'
'Horeglad, Pawe\/l'

_publ_section_title
;
 Dialkylgallium alkoxides -- a tool for facile and stereoselective
 synthesis of PLA-drug conjugates
;
_journal_name_full 'New Journal of Chemistry'
_journal_paper_doi 10.1039/C7NJ03089D
_journal_year 2017
_chemical_formula_moiety 'C28 H48 Ga2 N2 O4'
_chemical_formula_sum 'C28 H48 Ga2 N2 O4'
_chemical_formula_weight 616.12
_space_group_crystal_system monoclinic
_space_group_IT_number 15
_space_group_name_Hall '-C 2yc'
_space_group_name_H-M_alt 'C 1 2/c 1'
_symmetry_space_group_name_Hall '-C 2yc'
_symmetry_space_group_name_H-M 'C 1 2/c 1'
_atom_sites_solution_hydrogens mixed
_atom_sites_solution_primary dual
_audit_creation_date 2017-05-29
_audit_creation_method
;
Olex2 1.2-beta
(compiled 2017.03.28 svn.r3405 for OlexSys, GUI svn.r5337)
;
_audit_update_record
;
2017-08-16 deposited with the CCDC.
2017-11-10 downloaded from the CCDC.
;
_cell_angle_alpha 90
_cell_angle_beta 100.559(3)
_cell_angle_gamma 90
_cell_formula_units_Z 4
_cell_length_a 21.4049(7)
_cell_length_b 8.2553(3)
_cell_length_c 18.0932(5)
_cell_measurement_reflns_used 8135
_cell_measurement_temperature 293(1)
_cell_measurement_theta_max 30.1980
_cell_measurement_theta_min 3.8200
_cell_volume 3143.00(18)
_computing_cell_refinement 'CrysAlisPro 1.171.38.46 (Rigaku OD, 2015)'
_computing_data_collection 'CrysAlisPro 1.171.38.46 (Rigaku OD, 2015)'
_computing_data_reduction 'CrysAlisPro 1.171.38.46 (Rigaku OD, 2015)'
_computing_molecular_graphics 'Olex2 (Dolomanov et al., 2009)'
_computing_publication_material 'Olex2 (Dolomanov et al., 2009)'
_computing_structure_refinement 'ShelXL (Sheldrick, 2015)'
_computing_structure_solution 'ShelXT (Sheldrick, 2015)'
_diffrn_ambient_temperature 293(1)
_diffrn_detector 'CCD plate'
_diffrn_detector_area_resol_mean 10.3347
_diffrn_detector_type Atlas
_diffrn_measured_fraction_theta_full 0.998
_diffrn_measured_fraction_theta_max 0.998
_diffrn_measurement_details
;
List of Runs (angles in degrees, time in seconds):

  # Type    Start    End  Width  t~exp~   \w     \q     \k     \f   Frames
#--------------------------------------------------------------------------
  1  \w    -48.00  64.00   1.00   22.50    --  -14.40  77.00  90.00  112
  2  \w    -93.00  19.00   1.00   22.50    --  -14.40 -77.00 -90.00  112
  3  \w    -88.00  15.00   1.00   22.50    --  -14.40 -57.00 -30.00  103
  4  \w    -61.00  41.00   1.00   22.50    --   14.72 -38.00  90.00  102
  5  \w    -44.00  16.00   1.00   22.50    --  -14.40  57.00 -60.00   60
;
_diffrn_measurement_device 'four-circle diffractometer'
_diffrn_measurement_device_type 'Xcalibur, Atlas, Gemini ultra'
_diffrn_measurement_method '\w scans'
_diffrn_orient_matrix_type 'CrysAlisPro convention (1999,Acta A55,543-557)'
_diffrn_orient_matrix_UB_11 -0.0062295000
_diffrn_orient_matrix_UB_12 -0.0570904000
_diffrn_orient_matrix_UB_13 -0.0297484000
_diffrn_orient_matrix_UB_21 0.0048850000
_diffrn_orient_matrix_UB_22 -0.0641848000
_diffrn_orient_matrix_UB_23 0.0264903000
_diffrn_orient_matrix_UB_31 -0.0327583000
_diffrn_orient_matrix_UB_32 0.0012759000
_diffrn_orient_matrix_UB_33 0.0020959000
_diffrn_radiation_monochromator graphite
_diffrn_radiation_probe x-ray
_diffrn_radiation_type MoK\a
_diffrn_radiation_wavelength 0.71073
_diffrn_reflns_av_R_equivalents 0.0222
_diffrn_reflns_av_unetI/netI 0.0139
_diffrn_reflns_Laue_measured_fraction_full 0.998
_diffrn_reflns_Laue_measured_fraction_max 0.998
_diffrn_reflns_limit_h_max 26
_diffrn_reflns_limit_h_min -25
_diffrn_reflns_limit_k_max 10
_diffrn_reflns_limit_k_min -10
_diffrn_reflns_limit_l_max 22
_diffrn_reflns_limit_l_min -17
_diffrn_reflns_number 16888
_diffrn_reflns_point_group_measured_fraction_full 0.998
_diffrn_reflns_point_group_measured_fraction_max 0.998
_diffrn_reflns_theta_full 25.242
_diffrn_reflns_theta_max 26.033
_diffrn_reflns_theta_min 3.259
_diffrn_source 'fine-focus sealed X-ray tube'
_diffrn_source_type 'Enhance (Mo) X-ray Source'
_exptl_absorpt_coefficient_mu 1.746
_exptl_absorpt_correction_T_max 0.701
_exptl_absorpt_correction_T_min 0.462
_exptl_absorpt_correction_type gaussian
_exptl_absorpt_process_details
;
CrysAlisPro 1.171.38.46 (Rigaku Oxford Diffraction, 2015)
Numerical absorption correction based on gaussian integration over
            a multifaceted crystal model
Empirical absorption correction using spherical harmonics,
 implemented in SCALE3 ABSPACK scaling algorithm.
;
_exptl_crystal_colour colourless
_exptl_crystal_colour_primary colourless
_exptl_crystal_density_diffrn 1.302
_exptl_crystal_description irregular
_exptl_crystal_F_000 1296
_exptl_crystal_size_max 0.49
_exptl_crystal_size_mid 0.414
_exptl_crystal_size_min 0.23
_refine_diff_density_max 0.241
_refine_diff_density_min -0.198
_refine_diff_density_rms 0.041
_refine_ls_extinction_method none
_refine_ls_goodness_of_fit_ref 1.063
_refine_ls_hydrogen_treatment mixed
_refine_ls_matrix_type full
_refine_ls_number_parameters 170
_refine_ls_number_reflns 3096
_refine_ls_number_restraints 0
_refine_ls_restrained_S_all 1.063
_refine_ls_R_factor_all 0.0269
_refine_ls_R_factor_gt 0.0221
_refine_ls_shift/su_max 0.001
_refine_ls_shift/su_mean 0.000
_refine_ls_structure_factor_coef Fsqd
_refine_ls_weighting_details 'w=1/[\s^2^(Fo^2^)+(0.0320P)^2^+1.8530P] where P=(Fo^2^+2Fc^2^)/3'
_refine_ls_weighting_scheme calc
_refine_ls_wR_factor_gt 0.0584
_refine_ls_wR_factor_ref 0.0620
_reflns_Friedel_coverage 0.000
_reflns_number_gt 2753
_reflns_number_total 3096
_reflns_threshold_expression 'I > 2\s(I)'
_cod_data_source_file c7nj03089d2.cif
_cod_data_source_block md500_imp-ah-10
_cod_database_code 7056741
_shelx_shelxl_version_number 2014/7
_shelx_space_group_comment
;
The symmetry employed for this shelxl refinement is uniquely defined
by the following loop, which should always be used as a source of
symmetry information in preference to the above space-group names.
They are only intended as comments.
;

loop_
_space_group_symop_operation_xyz
'x, y, z'
'-x, y, -z+1/2'
'x+1/2, y+1/2, z'
'-x+1/2, y+1/2, -z+1/2'
'-x, -y, -z'
'x, -y, z-1/2'
'-x+1/2, -y+1/2, -z'
'x+1/2, -y+1/2, z-1/2'

loop_
_atom_site_label
_atom_site_type_symbol
_atom_site_fract_x
_atom_site_fract_y
_atom_site_fract_z
_atom_site_U_iso_or_equiv
_atom_site_adp_type
_atom_site_occupancy
_atom_site_site_symmetry_order
_atom_site_calc_flag
_atom_site_refinement_flags_posn
Ga1 Ga 0.43412(2) 0.69097(2) 0.77437(2) 0.03490(8) Uani 1 1 d .
O1 O 0.46977(5) 0.72001(14) 0.68379(6) 0.0350(2) Uani 1 1 d .
O2 O 0.52721(6) 0.66502(16) 0.55626(7) 0.0477(3) Uani 1 1 d .
N1 N 0.33966(7) 0.6578(2) 0.66711(8) 0.0399(3) Uani 1 1 d .
H1 H 0.3378(9) 0.557(3) 0.6642(11) 0.048 Uiso 1 1 d R
C1 C 0.43640(7) 0.6617(2) 0.61421(9) 0.0353(3) Uani 1 1 d .
H1A H 0.4384 0.5431 0.6141 0.042 Uiso 1 1 calc R
C2 C 0.46421(8) 0.7260(2) 0.54907(9) 0.0402(4) Uani 1 1 d .
H2A H 0.4388 0.6909 0.5018 0.048 Uiso 1 1 calc R
H2B H 0.4647 0.8435 0.5499 0.048 Uiso 1 1 calc R
C3 C 0.36708(8) 0.7145(2) 0.60399(9) 0.0408(4) Uani 1 1 d .
H3A H 0.3644 0.8317 0.6010 0.049 Uiso 1 1 calc R
H3B H 0.3435 0.6700 0.5575 0.049 Uiso 1 1 calc R
C4 C 0.42131(9) 0.4617(2) 0.79670(11) 0.0518(5) Uani 1 1 d .
H4A H 0.4238 0.3974 0.7532 0.078 Uiso 1 1 calc GR
H4B H 0.3802 0.4481 0.8100 0.078 Uiso 1 1 calc GR
H4C H 0.4536 0.4277 0.8378 0.078 Uiso 1 1 calc GR
C5 C 0.40343(9) 0.8987(2) 0.80581(10) 0.0479(4) Uani 1 1 d .
H5A H 0.4390 0.9652 0.8270 0.072 Uiso 1 1 calc GR
H5B H 0.3773 0.8803 0.8428 0.072 Uiso 1 1 calc GR
H5C H 0.3790 0.9525 0.7630 0.072 Uiso 1 1 calc GR
C6 C 0.27670(9) 0.7242(3) 0.67155(12) 0.0540(5) Uani 1 1 d .
H6 H 0.2805 0.8424 0.6750 0.065 Uiso 1 1 calc R
C7 C 0.25621(11) 0.6645(3) 0.74172(13) 0.0684(6) Uani 1 1 d .
H7A H 0.2540 0.5484 0.7407 0.103 Uiso 1 1 calc GR
H7B H 0.2151 0.7081 0.7445 0.103 Uiso 1 1 calc GR
H7C H 0.2864 0.6989 0.7849 0.103 Uiso 1 1 calc GR
C8 C 0.22589(11) 0.6840(5) 0.60352(15) 0.1109(14) Uani 1 1 d .
H8A H 0.2351 0.7394 0.5601 0.166 Uiso 1 1 calc GR
H8B H 0.1851 0.7179 0.6127 0.166 Uiso 1 1 calc GR
H8C H 0.2254 0.5692 0.5948 0.166 Uiso 1 1 calc GR
C9 C 0.56243(9) 0.7113(2) 0.50396(10) 0.0450(4) Uani 1 1 d .
C10 C 0.62489(10) 0.6596(3) 0.51859(13) 0.0616(6) Uani 1 1 d .
H10 H 0.6406 0.6010 0.5619 0.074 Uiso 1 1 calc R
C11 C 0.66393(12) 0.6969(3) 0.46725(18) 0.0815(9) Uani 1 1 d .
H11 H 0.7060 0.6626 0.4763 0.098 Uiso 1 1 calc R
C12 C 0.64088(16) 0.7837(3) 0.40337(18) 0.0872(10) Uani 1 1 d .
H12 H 0.6673 0.8081 0.3694 0.105 Uiso 1 1 calc R
C13 C 0.57943(15) 0.8340(3) 0.38999(15) 0.0751(7) Uani 1 1 d .
H13 H 0.5642 0.8931 0.3467 0.090 Uiso 1 1 calc R
C14 C 0.53884(11) 0.7991(2) 0.43963(11) 0.0535(5) Uani 1 1 d .
H14 H 0.4968 0.8339 0.4299 0.064 Uiso 1 1 calc R

loop_
_atom_site_aniso_label
_atom_site_aniso_U_11
_atom_site_aniso_U_22
_atom_site_aniso_U_33
_atom_site_aniso_U_23
_atom_site_aniso_U_13
_atom_site_aniso_U_12
Ga1 0.03348(11) 0.03877(12) 0.03452(11) 0.00228(7) 0.01171(7) 0.00072(7)
O1 0.0293(5) 0.0479(7) 0.0278(5) -0.0020(5) 0.0052(4) -0.0017(5)
O2 0.0399(7) 0.0679(8) 0.0377(6) 0.0033(6) 0.0132(5) 0.0038(6)
N1 0.0345(7) 0.0462(8) 0.0395(8) 0.0038(7) 0.0082(6) -0.0010(6)
C1 0.0338(8) 0.0432(9) 0.0285(7) -0.0012(7) 0.0050(6) -0.0013(7)
C2 0.0382(9) 0.0520(10) 0.0310(8) 0.0004(7) 0.0079(7) 0.0005(8)
C3 0.0353(9) 0.0529(10) 0.0333(8) 0.0030(7) 0.0039(7) -0.0007(7)
C4 0.0563(11) 0.0468(10) 0.0498(10) 0.0086(9) 0.0036(8) -0.0071(9)
C5 0.0463(10) 0.0512(11) 0.0466(10) -0.0057(8) 0.0094(8) 0.0085(8)
C6 0.0392(10) 0.0717(13) 0.0537(11) 0.0085(10) 0.0150(8) 0.0058(9)
C7 0.0498(12) 0.0957(18) 0.0659(14) 0.0102(12) 0.0273(10) -0.0028(11)
C8 0.0388(12) 0.229(4) 0.0634(16) 0.008(2) 0.0042(11) 0.0183(17)
C9 0.0457(10) 0.0527(11) 0.0405(9) -0.0152(8) 0.0175(8) -0.0126(8)
C10 0.0466(11) 0.0787(14) 0.0619(13) -0.0217(11) 0.0166(9) -0.0119(10)
C11 0.0557(14) 0.097(2) 0.103(2) -0.0471(17) 0.0428(14) -0.0286(13)
C12 0.102(2) 0.0846(19) 0.095(2) -0.0311(16) 0.0695(19) -0.0425(16)
C13 0.109(2) 0.0644(14) 0.0650(14) -0.0057(11) 0.0501(15) -0.0224(14)
C14 0.0689(13) 0.0496(11) 0.0476(11) -0.0067(8) 0.0254(10) -0.0107(9)

loop_
_atom_type_symbol
_atom_type_description
_atom_type_scat_dispersion_real
_atom_type_scat_dispersion_imag
_atom_type_scat_source
C C 0.0033 0.0016 'International Tables Vol C Tables 4.2.6.8 and 6.1.1.4'
H H 0.0000 0.0000 'International Tables Vol C Tables 4.2.6.8 and 6.1.1.4'
Ga Ga 0.2307 1.6083 'International Tables Vol C Tables 4.2.6.8 and 6.1.1.4'
N N 0.0061 0.0033 'International Tables Vol C Tables 4.2.6.8 and 6.1.1.4'
O O 0.0106 0.0060 'International Tables Vol C Tables 4.2.6.8 and 6.1.1.4'

loop_
_exptl_crystal_face_index_h
_exptl_crystal_face_index_k
_exptl_crystal_face_index_l
_exptl_crystal_face_perp_dist
0 -12 -3 0.2080
-26 6 7 0.1447
-14 5 -18 0.1492
-20 1 -15 0.1051
2 -2 -25 0.2050
24 1 11 0.1533
27 -5 -7 0.1752
12 11 1 0.2486
0 11 -5 0.2259
-29 4 4 0.1393
2 -11 4 0.1858
-23 7 -3 0.1267
-23 -6 12 0.2145
5 -10 11 0.1742
-19 6 -11 0.1216
1 -8 18 0.1820
28 -4 2 0.1353
-22 4 -12 0.0954
16 -4 16 0.1232
-15 1 -19 0.1352
21 -1 15 0.1267
-15 -2 -19 0.1562
-23 1 20 0.1502
30 0 -6 0.1365
-17 -7 -11 0.1997

loop_
_geom_angle_atom_site_label_1
_geom_angle_atom_site_label_2
_geom_angle_atom_site_label_3
_geom_angle
_geom_angle_site_symmetry_3
O1 Ga1 O1 77.11(5) 2_656
O1 Ga1 C4 112.52(7) .
O1 Ga1 C5 109.95(7) .
C4 Ga1 O1 101.71(7) 2_656
C5 Ga1 O1 98.98(6) 2_656
C5 Ga1 C4 135.81(9) .
Ga1 O1 Ga1 101.21(5) 2_656
C1 O1 Ga1 126.29(9) 2_656
C1 O1 Ga1 119.75(9) .
C9 O2 C2 118.10(14) .
C3 N1 H1 107.1(14) .
C3 N1 C6 115.39(15) .
C6 N1 H1 110.0(14) .
O1 C1 H1A 109.1 .
O1 C1 C2 111.59(13) .
O1 C1 C3 109.40(13) .
C2 C1 H1A 109.1 .
C2 C1 C3 108.57(13) .
C3 C1 H1A 109.1 .
O2 C2 C1 107.84(13) .
O2 C2 H2A 110.1 .
O2 C2 H2B 110.1 .
C1 C2 H2A 110.1 .
C1 C2 H2B 110.1 .
H2A C2 H2B 108.5 .
N1 C3 C1 109.67(14) .
N1 C3 H3A 109.7 .
N1 C3 H3B 109.7 .
C1 C3 H3A 109.7 .
C1 C3 H3B 109.7 .
H3A C3 H3B 108.2 .
Ga1 C4 H4A 109.5 .
Ga1 C4 H4B 109.5 .
Ga1 C4 H4C 109.5 .
H4A C4 H4B 109.5 .
H4A C4 H4C 109.5 .
H4B C4 H4C 109.5 .
Ga1 C5 H5A 109.5 .
Ga1 C5 H5B 109.5 .
Ga1 C5 H5C 109.5 .
H5A C5 H5B 109.5 .
H5A C5 H5C 109.5 .
H5B C5 H5C 109.5 .
N1 C6 H6 107.9 .
N1 C6 C7 109.68(17) .
N1 C6 C8 113.60(19) .
C7 C6 H6 107.9 .
C7 C6 C8 109.6(2) .
C8 C6 H6 107.9 .
C6 C7 H7A 109.5 .
C6 C7 H7B 109.5 .
C6 C7 H7C 109.5 .
H7A C7 H7B 109.5 .
H7A C7 H7C 109.5 .
H7B C7 H7C 109.5 .
C6 C8 H8A 109.5 .
C6 C8 H8B 109.5 .
C6 C8 H8C 109.5 .
H8A C8 H8B 109.5 .
H8A C8 H8C 109.5 .
H8B C8 H8C 109.5 .
O2 C9 C10 114.68(19) .
O2 C9 C14 124.41(18) .
C10 C9 C14 120.89(19) .
C9 C10 H10 120.6 .
C9 C10 C11 118.8(3) .
C11 C10 H10 120.6 .
C10 C11 H11 119.7 .
C12 C11 C10 120.7(3) .
C12 C11 H11 119.7 .
C11 C12 H12 120.1 .
C13 C12 C11 119.8(2) .
C13 C12 H12 120.1 .
C12 C13 H13 119.3 .
C12 C13 C14 121.4(3) .
C14 C13 H13 119.3 .
C9 C14 C13 118.5(2) .
C9 C14 H14 120.8 .
C13 C14 H14 120.8 .

loop_
_geom_bond_atom_site_label_1
_geom_bond_atom_site_label_2
_geom_bond_distance
_geom_bond_site_symmetry_2
Ga1 O1 1.9452(11) .
Ga1 O1 2.0717(11) 2_656
Ga1 C4 1.9648(18) .
Ga1 C5 1.9578(18) .
O1 Ga1 2.0717(11) 2_656
O1 C1 1.4134(18) .
O2 C2 1.423(2) .
O2 C9 1.368(2) .
N1 H1 0.83(2) .
N1 C3 1.454(2) .
N1 C6 1.471(2) .
C1 H1A 0.9800 .
C1 C2 1.511(2) .
C1 C3 1.525(2) .
C2 H2A 0.9700 .
C2 H2B 0.9700 .
C3 H3A 0.9700 .
C3 H3B 0.9700 .
C4 H4A 0.9600 .
C4 H4B 0.9600 .
C4 H4C 0.9600 .
C5 H5A 0.9600 .
C5 H5B 0.9600 .
C5 H5C 0.9600 .
C6 H6 0.9800 .
C6 C7 1.500(3) .
C6 C8 1.523(3) .
C7 H7A 0.9600 .
C7 H7B 0.9600 .
C7 H7C 0.9600 .
C8 H8A 0.9600 .
C8 H8B 0.9600 .
C8 H8C 0.9600 .
C9 C10 1.382(3) .
C9 C14 1.385(3) .
C10 H10 0.9300 .
C10 C11 1.393(3) .
C11 H11 0.9300 .
C11 C12 1.373(4) .
C12 H12 0.9300 .
C12 C13 1.358(4) .
C13 H13 0.9300 .
C13 C14 1.390(3) .
C14 H14 0.9300 .

loop_
_geom_torsion_atom_site_label_1
_geom_torsion_atom_site_label_2
_geom_torsion_atom_site_label_3
_geom_torsion_atom_site_label_4
_geom_torsion
_geom_torsion_site_symmetry_1
Ga1 O1 C1 C2 167.91(10) .
Ga1 O1 C1 C2 -57.85(17) 2_656
Ga1 O1 C1 C3 -178.01(10) 2_656
Ga1 O1 C1 C3 47.75(16) .
O1 C1 C2 O2 63.91(18) .
O1 C1 C3 N1 -56.45(18) .
O2 C9 C10 C11 178.14(18) .
O2 C9 C14 C13 -178.12(18) .
C2 O2 C9 C10 174.21(16) .
C2 O2 C9 C14 -7.5(3) .
C2 C1 C3 N1 -178.45(14) .
C3 N1 C6 C7 -176.21(18) .
C3 N1 C6 C8 60.7(3) .
C3 C1 C2 O2 -175.44(14) .
C6 N1 C3 C1 169.56(16) .
C9 O2 C2 C1 -178.40(14) .
C9 C10 C11 C12 0.2(3) .
C10 C9 C14 C13 0.1(3) .
C10 C11 C12 C13 0.0(4) .
C11 C12 C13 C14 -0.2(4) .
C12 C13 C14 C9 0.1(3) .
C14 C9 C10 C11 -0.2(3) .
